data_7020606
loop_
_publ_author_name
'Jin, Hong-Guang'
'Hong, Xu-Jia'
'Li, Jing'
'Yan, Yuan-Zhao'
'Liu, Yi-Ting'
'Xu, Shi-Hai'
'Cai, Yue-Peng'

_publ_section_title
;
 Temperature-dependent assemblies from a 2-D triple-stranded meso-helical
 layer to a 3-D chain-layer metal-organic framework.
;
_journal_issue 47
_journal_name_full 'Dalton transactions (Cambridge, England : 2003)'
_journal_page_first 14239
_journal_page_last 14243
_journal_paper_doi 10.1039/c2dt32234j
_journal_volume 41
_journal_year 2012
_chemical_formula_sum 'C27 H29 Dy2 N3 O16'
_chemical_formula_weight 976.53
_chemical_name_systematic
;
?
;
_space_group_IT_number 15
_symmetry_cell_setting monoclinic
_symmetry_space_group_name_Hall '-C 2yc'
_symmetry_space_group_name_H-M 'C 1 2/c 1'
_atom_sites_solution_hydrogens geom
_atom_sites_solution_primary direct
_atom_sites_solution_secondary difmap
_audit_creation_method SHELXL-97
_cell_angle_alpha 90.00
_cell_angle_beta 92.677(2)
_cell_angle_gamma 90.00
_cell_formula_units_Z 8
_cell_length_a 10.5222(14)
_cell_length_b 14.6134(19)
_cell_length_c 39.044(5)
_cell_measurement_reflns_used 1712
_cell_measurement_temperature 298(2)
_cell_measurement_theta_max 21.64
_cell_measurement_theta_min 2.39
_cell_volume 5997.1(14)
_computing_cell_refinement 'Bruker SAINT'
_computing_data_collection 'Bruker APEX2'
_computing_data_reduction 'Bruker SAINT'
_computing_molecular_graphics 'Bruker SHELXTL'
_computing_publication_material 'Bruker SHELXTL'
_computing_structure_refinement 'SHELXL-97 (Sheldrick, 1997)'
_computing_structure_solution 'SHELXS-97 (Sheldrick, 1990)'
_diffrn_ambient_temperature 298(2)
_diffrn_measured_fraction_theta_full 0.997
_diffrn_measured_fraction_theta_max 0.997
_diffrn_measurement_device_type 'Bruker APEX-II CCD'
_diffrn_measurement_method '\f and \w scans'
_diffrn_radiation_monochromator graphite
_diffrn_radiation_source 'fine-focus sealed tube'
_diffrn_radiation_type MoK\a
_diffrn_radiation_wavelength 0.71073
_diffrn_reflns_av_R_equivalents 0.0776
_diffrn_reflns_av_sigmaI/netI 0.0947
_diffrn_reflns_limit_h_max 12
_diffrn_reflns_limit_h_min -12
_diffrn_reflns_limit_k_max 17
_diffrn_reflns_limit_k_min -17
_diffrn_reflns_limit_l_max 46
_diffrn_reflns_limit_l_min -20
_diffrn_reflns_number 15270
_diffrn_reflns_theta_full 25.20
_diffrn_reflns_theta_max 25.20
_diffrn_reflns_theta_min 2.09
_diffrn_standards_number 0
_exptl_absorpt_coefficient_mu 5.030
_exptl_absorpt_correction_T_max 0.5191
_exptl_absorpt_correction_T_min 0.3546
_exptl_absorpt_correction_type multi-scan
_exptl_absorpt_process_details 'SADABS (Sheldrick, 1996)'
_exptl_crystal_colour colorless
_exptl_crystal_density_diffrn 2.163
_exptl_crystal_density_method 'not measured'
_exptl_crystal_description block
_exptl_crystal_F_000 3776
_exptl_crystal_size_max 0.26
_exptl_crystal_size_mid 0.21
_exptl_crystal_size_min 0.15
_refine_diff_density_max 1.386
_refine_diff_density_min -1.354
_refine_diff_density_rms 0.222
_refine_ls_extinction_method none
_refine_ls_goodness_of_fit_ref 0.978
_refine_ls_hydrogen_treatment mixed
_refine_ls_matrix_type full
_refine_ls_number_parameters 464
_refine_ls_number_reflns 5392
_refine_ls_number_restraints 30
_refine_ls_restrained_S_all 0.975
_refine_ls_R_factor_all 0.0816
_refine_ls_R_factor_gt 0.0444
_refine_ls_shift/su_max 0.001
_refine_ls_shift/su_mean 0.000
_refine_ls_structure_factor_coef Fsqd
_refine_ls_weighting_details 'calc w=1/[\s^2^(Fo^2^)+(0.0224P)^2^+0.0000P] where P=(Fo^2^+2Fc^2^)/3'
_refine_ls_weighting_scheme calc
_refine_ls_wR_factor_gt 0.0705
_refine_ls_wR_factor_ref 0.0841
_reflns_number_gt 3647
_reflns_number_total 5392
_reflns_threshold_expression >2sigma(I)
_cod_data_source_file c2dt32234j.txt
_cod_data_source_block 892852(2)
_cod_depositor_comments
;
The following automatic conversions were performed:

'_symmetry_cell_setting' value 'Monoclinic' changed to 'monoclinic'
according to /home/saulius/struct/CIF-dictionaries/cif_core.dic
dictionary named 'cif_core.dic' version 2.4.2 from 2011-04-26.

Automatic conversion script
Id: cif_fix_values 1891 2012-01-12 08:04:46Z andrius 
;
_cod_original_cell_volume 5997.0(14)
_cod_original_sg_symbol_H-M C2/c
_cod_database_code 7020606

loop_
_symmetry_equiv_pos_as_xyz
'x, y, z'
'-x, y, -z+1/2'
'x+1/2, y+1/2, z'
'-x+1/2, y+1/2, -z+1/2'
'-x, -y, -z'
'x, -y, z-1/2'
'-x+1/2, -y+1/2, -z'
'x+1/2, -y+1/2, z-1/2'

loop_
_atom_site_label
_atom_site_type_symbol
_atom_site_fract_x
_atom_site_fract_y
_atom_site_fract_z
_atom_site_U_iso_or_equiv
_atom_site_adp_type
_atom_site_occupancy
_atom_site_symmetry_multiplicity
_atom_site_calc_flag
_atom_site_refinement_flags
Dy1 Dy 0.53530(4) -0.00600(3) 0.048350(11) 0.01739(12) Uani 1 1 d .
Dy2 Dy 0.5000 0.21239(4) 0.2500 0.02047(17) Uani 1 2 d S
Dy3 Dy 0.5000 0.57973(4) 0.2500 0.01664(16) Uani 1 2 d S
N1 N -0.0568(6) -0.1270(5) 0.0492(2) 0.0258(19) Uani 1 1 d .
N2 N 0.7496(7) 0.3509(5) 0.1281(2) 0.033(2) Uani 1 1 d .
N3 N 0.2151(7) 0.3846(5) 0.1439(2) 0.031(2) Uani 1 1 d .
C1 C 0.0581(8) 0.0123(7) 0.0628(3) 0.042(3) Uani 1 1 d .
H1A H -0.0248 0.0333 0.0685 0.063 Uiso 1 1 calc R
H1B H 0.0986 0.0581 0.0494 0.063 Uiso 1 1 calc R
H1C H 0.1086 0.0011 0.0835 0.063 Uiso 1 1 calc R
C2 C -0.1862(8) -0.2639(6) 0.0445(3) 0.036(3) Uani 1 1 d .
H2A H -0.1698 -0.2854 0.0675 0.053 Uiso 1 1 calc R
H2B H -0.1998 -0.3153 0.0294 0.053 Uiso 1 1 calc R
H2C H -0.2607 -0.2259 0.0436 0.053 Uiso 1 1 calc R
C3 C -0.0126(8) -0.3275(6) -0.0111(3) 0.023(2) Uani 1 1 d .
C4 C 0.0454(8) -0.0747(6) 0.0425(2) 0.021(2) Uani 1 1 d U
C5 C -0.0734(8) -0.2092(6) 0.0333(2) 0.025(2) Uani 1 1 d .
C6 C 0.0056(8) -0.2386(6) 0.0075(2) 0.021(2) Uani 1 1 d U
C7 C 0.1045(8) -0.1807(5) -0.0009(2) 0.021(2) Uani 1 1 d .
H7 H 0.1546 -0.1957 -0.0190 0.025 Uiso 1 1 calc R
C8 C 0.1290(7) -0.1018(6) 0.0173(2) 0.022(2) Uani 1 1 d .
C9 C 0.2518(8) -0.0509(6) 0.0105(3) 0.021(2) Uani 1 1 d U
C10 C 0.5265(9) 0.1493(7) 0.1120(3) 0.030(2) Uani 1 1 d .
C11 C 0.7679(9) 0.2398(7) 0.0834(3) 0.046(3) Uani 1 1 d .
H11A H 0.8394 0.2788 0.0797 0.068 Uiso 1 1 calc R
H11B H 0.7133 0.2380 0.0630 0.068 Uiso 1 1 calc R
H11C H 0.7975 0.1791 0.0888 0.068 Uiso 1 1 calc R
C12 C 0.7705(10) 0.4686(8) 0.1710(3) 0.064(4) Uani 1 1 d .
H12A H 0.8535 0.4705 0.1617 0.096 Uiso 1 1 calc R
H12B H 0.7788 0.4605 0.1954 0.096 Uiso 1 1 calc R
H12C H 0.7266 0.5249 0.1658 0.096 Uiso 1 1 calc R
C13 C 0.5310(8) 0.2785(6) 0.1523(2) 0.025(2) Uani 1 1 d .
H13 H 0.4577 0.2531 0.1607 0.030 Uiso 1 1 calc R
C14 C 0.5853(9) 0.2380(6) 0.1245(2) 0.027(2) Uani 1 1 d .
C15 C 0.6951(9) 0.2765(6) 0.1127(2) 0.029(2) Uani 1 1 d .
C16 C 0.6959(9) 0.3897(7) 0.1552(2) 0.032(3) Uani 1 1 d .
C17 C 0.5833(8) 0.3569(6) 0.1681(2) 0.023(2) Uani 1 1 d .
C18 C 0.5224(8) 0.3905(6) 0.1998(2) 0.023(2) Uani 1 1 d .
C19 C 0.3112(9) 0.5345(6) 0.1490(3) 0.039(3) Uani 1 1 d .
H19A H 0.4000 0.5222 0.1536 0.059 Uiso 1 1 calc R
H19B H 0.2892 0.5915 0.1594 0.059 Uiso 1 1 calc R
H19C H 0.2941 0.5381 0.1246 0.059 Uiso 1 1 calc R
C20 C 0.1365(9) 0.2331(6) 0.1312(3) 0.040(3) Uani 1 1 d .
H20A H 0.1164 0.2556 0.1085 0.060 Uiso 1 1 calc R
H20B H 0.0694 0.1939 0.1382 0.060 Uiso 1 1 calc R
H20C H 0.2148 0.1993 0.1314 0.060 Uiso 1 1 calc R
C21 C 0.0383(10) 0.2341(7) 0.2041(2) 0.029(2) Uani 1 1 d .
C22 C 0.1924(9) 0.5514(6) 0.2171(3) 0.029(2) Uani 1 1 d .
C23 C 0.2338(8) 0.4591(6) 0.1634(3) 0.026(2) Uani 1 1 d .
C24 C 0.1508(9) 0.3128(6) 0.1557(3) 0.028(3) Uani 1 1 d .
C25 C 0.0963(8) 0.3137(5) 0.1873(2) 0.019(2) Uani 1 1 d .
C26 C 0.1087(7) 0.3947(6) 0.2063(2) 0.025(2) Uani 1 1 d .
H26 H 0.0700 0.3989 0.2272 0.029 Uiso 1 1 calc R
C27 C 0.1775(8) 0.4689(6) 0.1948(2) 0.022(2) Uani 1 1 d .
O1 O -0.0320(5) -0.4012(4) 0.00540(16) 0.0252(15) Uani 1 1 d .
O2 O -0.0056(6) -0.3288(4) -0.04271(17) 0.0307(17) Uani 1 1 d .
O3 O 0.2825(6) -0.0447(4) -0.02028(17) 0.0334(17) Uani 1 1 d .
O4 O 0.3182(5) -0.0254(4) 0.03638(17) 0.0297(17) Uani 1 1 d .
O5 O 0.4605(6) -0.0526(4) 0.10105(19) 0.0333(17) Uani 1 1 d D
H5A H 0.404(6) -0.089(4) 0.108(2) 0.050 Uiso 1 1 d D
H5B H 0.447(8) -0.001(3) 0.111(2) 0.050 Uiso 1 1 d D
O6 O 0.7146(6) -0.0629(5) 0.07672(17) 0.0308(17) Uani 1 1 d D
H6A H 0.780(5) -0.076(6) 0.0657(17) 0.046 Uiso 1 1 d D
H6B H 0.720(7) -0.098(5) 0.0943(14) 0.046 Uiso 1 1 d D
O7 O 0.5541(6) 0.1197(4) 0.08229(16) 0.0320(17) Uani 1 1 d .
O8 O 0.4552(7) 0.1085(5) 0.13144(19) 0.058(2) Uani 1 1 d .
O9 O 0.7020(5) 0.2753(5) 0.2381(2) 0.0379(18) Uani 1 1 d D
H9A H 0.774(4) 0.255(5) 0.233(2) 0.057 Uiso 1 1 d D
H9B H 0.717(7) 0.325(4) 0.249(2) 0.057 Uiso 1 1 d D
O10 O 0.3618(6) 0.1522(5) 0.20657(18) 0.0366(18) Uani 1 1 d D
H10A H 0.288(4) 0.165(6) 0.199(2) 0.055 Uiso 1 1 d D
H10B H 0.394(7) 0.117(6) 0.1922(18) 0.055 Uiso 1 1 d D
O11 O 0.4515(6) 0.3354(4) 0.21489(16) 0.0281(16) Uani 1 1 d .
O12 O 0.5435(6) 0.4722(4) 0.21003(16) 0.0334(17) Uani 1 1 d .
O13 O 0.2990(6) 0.5688(5) 0.23080(19) 0.047(2) Uani 1 1 d .
O14 O 0.0961(6) 0.5995(5) 0.22007(19) 0.049(2) Uani 1 1 d .
O15 O -0.0660(8) 0.2394(6) 0.2171(3) 0.091(3) Uani 1 1 d .
O16 O 0.0996(6) 0.1584(4) 0.20572(17) 0.0379(18) Uani 1 1 d .

loop_
_atom_site_aniso_label
_atom_site_aniso_U_11
_atom_site_aniso_U_22
_atom_site_aniso_U_33
_atom_site_aniso_U_23
_atom_site_aniso_U_13
_atom_site_aniso_U_12
Dy1 0.0180(2) 0.0167(2) 0.0178(2) -0.0035(2) 0.00358(18) -0.00484(19)
Dy2 0.0181(3) 0.0137(3) 0.0296(4) 0.000 0.0009(3) 0.000
Dy3 0.0161(3) 0.0140(3) 0.0201(4) 0.000 0.0042(3) 0.000
N1 0.016(4) 0.020(4) 0.042(5) -0.016(4) 0.011(4) 0.000(3)
N2 0.030(5) 0.038(5) 0.031(5) 0.000(4) 0.010(4) -0.020(4)
N3 0.032(5) 0.023(5) 0.040(5) -0.001(4) 0.008(4) 0.001(4)
C1 0.029(6) 0.044(7) 0.053(8) -0.026(6) 0.014(5) -0.014(5)
C2 0.027(6) 0.031(6) 0.049(8) -0.005(5) 0.010(5) -0.003(5)
C3 0.017(5) 0.014(5) 0.038(7) 0.000(5) 0.008(5) -0.002(4)
C4 0.021(2) 0.021(2) 0.022(2) 0.0001(10) 0.0008(10) 0.0002(10)
C5 0.024(5) 0.018(5) 0.034(6) 0.001(5) 0.007(5) 0.005(4)
C6 0.021(2) 0.021(2) 0.021(2) -0.0004(10) 0.0003(10) 0.0000(10)
C7 0.022(5) 0.022(5) 0.019(6) 0.000(4) 0.007(4) -0.004(4)
C8 0.013(4) 0.026(5) 0.027(6) 0.002(5) -0.004(4) -0.004(4)
C9 0.015(5) 0.019(5) 0.029(6) -0.004(5) 0.006(5) 0.003(4)
C10 0.029(6) 0.030(6) 0.030(6) -0.008(5) 0.004(5) -0.008(5)
C11 0.049(7) 0.048(7) 0.041(7) -0.013(6) 0.023(6) -0.016(6)
C12 0.057(8) 0.068(9) 0.071(10) -0.036(8) 0.033(7) -0.035(7)
C13 0.035(6) 0.016(5) 0.024(6) 0.000(4) 0.010(5) -0.006(4)
C14 0.030(6) 0.028(6) 0.025(6) -0.008(5) 0.012(5) -0.007(5)
C15 0.035(6) 0.027(6) 0.023(6) -0.007(5) 0.000(5) -0.005(5)
C16 0.038(6) 0.031(6) 0.028(6) -0.011(5) 0.021(5) -0.017(5)
C17 0.025(5) 0.024(5) 0.020(5) 0.009(5) 0.004(4) -0.003(4)
C18 0.018(5) 0.024(5) 0.025(6) -0.002(5) 0.000(4) 0.000(4)
C19 0.047(7) 0.033(6) 0.037(7) 0.006(5) -0.003(6) -0.011(5)
C20 0.068(8) 0.022(6) 0.031(7) -0.005(5) 0.008(6) -0.011(5)
C21 0.036(6) 0.033(6) 0.020(6) -0.007(5) 0.006(5) -0.009(5)
C22 0.034(6) 0.022(5) 0.031(6) 0.002(5) 0.007(5) -0.001(5)
C23 0.024(5) 0.019(5) 0.035(7) 0.004(5) 0.009(5) -0.006(4)
C24 0.024(5) 0.021(6) 0.039(7) 0.000(5) 0.003(5) 0.000(4)
C25 0.022(5) 0.013(5) 0.023(6) 0.005(4) 0.004(5) 0.001(4)
C26 0.015(5) 0.034(6) 0.025(6) 0.001(5) 0.003(4) 0.010(4)
C27 0.021(5) 0.018(5) 0.028(6) 0.001(4) 0.004(5) 0.003(4)
O1 0.025(3) 0.016(3) 0.034(4) 0.002(3) 0.001(3) -0.003(3)
O2 0.042(4) 0.029(4) 0.022(4) -0.007(3) 0.013(4) -0.011(3)
O3 0.028(4) 0.043(4) 0.031(4) 0.008(4) 0.008(3) -0.011(3)
O4 0.024(4) 0.035(4) 0.030(4) -0.011(3) 0.006(3) -0.008(3)
O5 0.031(4) 0.027(4) 0.042(5) -0.007(4) 0.011(4) -0.005(3)
O6 0.025(4) 0.039(4) 0.029(4) 0.003(3) 0.014(3) 0.000(3)
O7 0.037(4) 0.028(4) 0.032(4) -0.007(3) 0.008(3) -0.010(3)
O8 0.072(5) 0.050(5) 0.056(5) -0.020(4) 0.037(5) -0.035(4)
O9 0.023(4) 0.038(5) 0.053(5) -0.001(4) 0.007(4) 0.000(3)
O10 0.026(4) 0.037(4) 0.047(5) -0.009(4) 0.000(4) 0.005(3)
O11 0.035(4) 0.028(4) 0.022(4) 0.008(3) 0.008(3) -0.002(3)
O12 0.043(4) 0.030(4) 0.029(4) -0.012(3) 0.017(3) -0.007(3)
O13 0.019(4) 0.067(5) 0.055(5) -0.031(4) -0.011(4) 0.000(4)
O14 0.038(4) 0.042(5) 0.067(6) -0.026(4) -0.003(4) 0.013(4)
O15 0.066(6) 0.066(6) 0.147(9) 0.002(6) 0.074(6) -0.005(5)
O16 0.051(5) 0.022(4) 0.041(5) 0.007(4) 0.006(4) 0.003(3)

loop_
_atom_type_symbol
_atom_type_description
_atom_type_scat_dispersion_real
_atom_type_scat_dispersion_imag
_atom_type_scat_source
C C 0.0033 0.0016 'International Tables Vol C Tables 4.2.6.8 and 6.1.1.4'
H H 0.0000 0.0000 'International Tables Vol C Tables 4.2.6.8 and 6.1.1.4'
N N 0.0061 0.0033 'International Tables Vol C Tables 4.2.6.8 and 6.1.1.4'
O O 0.0106 0.0060 'International Tables Vol C Tables 4.2.6.8 and 6.1.1.4'
Dy Dy -0.1892 4.4098 'International Tables Vol C Tables 4.2.6.8 and 6.1.1.4'

loop_
_geom_angle_atom_site_label_1
_geom_angle_atom_site_label_2
_geom_angle_atom_site_label_3
_geom_angle
_geom_angle_site_symmetry_1
_geom_angle_site_symmetry_3
O7 Dy1 O6 88.0(2) . .
O7 Dy1 O4 105.9(2) . .
O6 Dy1 O4 146.0(2) . .
O7 Dy1 O5 75.3(2) . .
O6 Dy1 O5 76.9(2) . .
O4 Dy1 O5 76.9(2) . .
O7 Dy1 O1 84.5(2) . 3
O6 Dy1 O1 142.3(2) . 3
O4 Dy1 O1 71.1(2) . 3
O5 Dy1 O1 135.5(2) . 3
O7 Dy1 O3 88.1(2) . 5_655
O6 Dy1 O3 70.9(2) . 5_655
O4 Dy1 O3 138.8(2) . 5_655
O5 Dy1 O3 144.1(2) . 5_655
O1 Dy1 O3 72.0(2) 3 5_655
O7 Dy1 O2 149.4(2) . 7_545
O6 Dy1 O2 77.5(2) . 7_545
O4 Dy1 O2 75.0(2) . 7_545
O5 Dy1 O2 75.2(2) . 7_545
O1 Dy1 O2 123.1(2) 3 7_545
O3 Dy1 O2 111.7(2) 5_655 7_545
O7 Dy1 O1 158.1(2) . 7_545
O6 Dy1 O1 100.8(2) . 7_545
O4 Dy1 O1 77.9(2) . 7_545
O5 Dy1 O1 126.1(2) . 7_545
O1 Dy1 O1 76.3(2) 3 7_545
O3 Dy1 O1 76.2(2) 5_655 7_545
O2 Dy1 O1 52.5(2) 7_545 7_545
O7 Dy1 C3 175.1(3) . 7_545
O6 Dy1 C3 89.1(3) . 7_545
O4 Dy1 C3 74.6(2) . 7_545
O5 Dy1 C3 100.2(2) . 7_545
O1 Dy1 C3 100.2(3) 3 7_545
O3 Dy1 C3 94.7(2) 5_655 7_545
O2 Dy1 C3 25.8(2) 7_545 7_545
O1 Dy1 C3 26.7(2) 7_545 7_545
O7 Dy1 Dy1 123.23(16) . 5_655
O6 Dy1 Dy1 127.63(16) . 5_655
O4 Dy1 Dy1 70.32(16) . 5_655
O5 Dy1 Dy1 145.64(17) . 5_655
O1 Dy1 Dy1 39.45(14) 3 5_655
O3 Dy1 Dy1 69.68(16) 5_655 5_655
O2 Dy1 Dy1 86.46(16) 7_545 5_655
O1 Dy1 Dy1 36.82(13) 7_545 5_655
C3 Dy1 Dy1 61.6(2) 7_545 5_655
O14 Dy2 O14 87.5(4) 3_545 4_545
O14 Dy2 O11 110.5(2) 3_545 .
O14 Dy2 O11 141.0(2) 4_545 .
O14 Dy2 O11 141.0(2) 3_545 2_655
O14 Dy2 O11 110.5(2) 4_545 2_655
O11 Dy2 O11 77.4(3) . 2_655
O14 Dy2 O10 68.6(2) 3_545 .
O14 Dy2 O10 79.9(3) 4_545 .
O11 Dy2 O10 75.6(2) . .
O11 Dy2 O10 146.4(2) 2_655 .
O14 Dy2 O10 79.9(3) 3_545 2_655
O14 Dy2 O10 68.6(2) 4_545 2_655
O11 Dy2 O10 146.4(2) . 2_655
O11 Dy2 O10 75.6(2) 2_655 2_655
O10 Dy2 O10 136.1(4) . 2_655
O14 Dy2 O9 76.1(2) 3_545 .
O14 Dy2 O9 143.0(2) 4_545 .
O11 Dy2 O9 76.0(2) . .
O11 Dy2 O9 68.9(2) 2_655 .
O10 Dy2 O9 122.1(3) . .
O10 Dy2 O9 76.0(2) 2_655 .
O14 Dy2 O9 143.0(2) 3_545 2_655
O14 Dy2 O9 76.1(2) 4_545 2_655
O11 Dy2 O9 68.9(2) . 2_655
O11 Dy2 O9 76.0(2) 2_655 2_655
O10 Dy2 O9 76.0(2) . 2_655
O10 Dy2 O9 122.1(3) 2_655 2_655
O9 Dy2 O9 134.6(3) . 2_655
O13 Dy3 O13 171.8(4) . 2_655
O13 Dy3 O12 86.4(2) . .
O13 Dy3 O12 87.9(3) 2_655 .
O13 Dy3 O12 87.9(3) . 2_655
O13 Dy3 O12 86.4(2) 2_655 2_655
O12 Dy3 O12 92.7(3) . 2_655
O13 Dy3 O16 103.7(3) . 3
O13 Dy3 O16 80.4(2) 2_655 3
O12 Dy3 O16 73.9(2) . 3
O12 Dy3 O16 161.5(2) 2_655 3
O13 Dy3 O16 80.4(2) . 4
O13 Dy3 O16 103.7(3) 2_655 4
O12 Dy3 O16 161.5(2) . 4
O12 Dy3 O16 73.9(2) 2_655 4
O16 Dy3 O16 121.8(3) 3 4
O13 Dy3 O15 71.6(3) . 3
O13 Dy3 O15 115.9(3) 2_655 3
O12 Dy3 O15 108.7(3) . 3
O12 Dy3 O15 148.8(2) 2_655 3
O16 Dy3 O15 49.7(2) 3 3
O16 Dy3 O15 79.5(3) 4 3
O13 Dy3 O15 115.9(2) . 4
O13 Dy3 O15 71.6(3) 2_655 4
O12 Dy3 O15 148.8(2) . 4
O12 Dy3 O15 108.7(3) 2_655 4
O16 Dy3 O15 79.5(3) 3 4
O16 Dy3 O15 49.7(2) 4 4
O15 Dy3 O15 63.1(4) 3 4
O13 Dy3 C21 90.3(3) . 3
O13 Dy3 C21 96.1(3) 2_655 3
O12 Dy3 C21 94.2(2) . 3
O12 Dy3 C21 172.7(3) 2_655 3
O16 Dy3 C21 25.3(2) 3 3
O16 Dy3 C21 98.8(3) 4 3
O15 Dy3 C21 24.9(2) 3 3
O15 Dy3 C21 65.9(3) 4 3
O13 Dy3 C21 96.1(3) . 4
O13 Dy3 C21 90.3(3) 2_655 4
O12 Dy3 C21 172.7(3) . 4
O12 Dy3 C21 94.2(2) 2_655 4
O16 Dy3 C21 98.8(3) 3 4
O16 Dy3 C21 25.3(2) 4 4
O15 Dy3 C21 65.9(3) 3 4
O15 Dy3 C21 24.9(2) 4 4
C21 Dy3 C21 78.9(4) 3 4
C4 N1 C5 119.7(7) . .
C16 N2 C15 120.0(8) . .
C23 N3 C24 120.4(8) . .
C4 C1 H1A 109.5 . .
C4 C1 H1B 109.5 . .
H1A C1 H1B 109.5 . .
C4 C1 H1C 109.5 . .
H1A C1 H1C 109.5 . .
H1B C1 H1C 109.5 . .
C5 C2 H2A 109.5 . .
C5 C2 H2B 109.5 . .
H2A C2 H2B 109.5 . .
C5 C2 H2C 109.5 . .
H2A C2 H2C 109.5 . .
H2B C2 H2C 109.5 . .
O2 C3 O1 120.5(8) . .
O2 C3 C6 119.0(8) . .
O1 C3 C6 120.5(9) . .
O2 C3 Dy1 59.0(5) . 7_545
O1 C3 Dy1 61.5(5) . 7_545
C6 C3 Dy1 177.0(7) . 7_545
N1 C4 C8 120.3(8) . .
N1 C4 C1 115.3(8) . .
C8 C4 C1 124.4(8) . .
N1 C5 C6 122.1(8) . .
N1 C5 C2 114.9(8) . .
C6 C5 C2 123.0(8) . .
C7 C6 C5 117.2(8) . .
C7 C6 C3 119.5(8) . .
C5 C6 C3 123.3(8) . .
C8 C7 C6 120.9(8) . .
C8 C7 H7 119.5 . .
C6 C7 H7 119.5 . .
C7 C8 C4 119.3(8) . .
C7 C8 C9 117.5(8) . .
C4 C8 C9 123.1(8) . .
O4 C9 O3 125.9(8) . .
O4 C9 C8 116.7(8) . .
O3 C9 C8 117.2(8) . .
O8 C10 O7 124.0(9) . .
O8 C10 C14 117.6(9) . .
O7 C10 C14 118.3(9) . .
C15 C11 H11A 109.5 . .
C15 C11 H11B 109.5 . .
H11A C11 H11B 109.5 . .
C15 C11 H11C 109.5 . .
H11A C11 H11C 109.5 . .
H11B C11 H11C 109.5 . .
C16 C12 H12A 109.5 . .
C16 C12 H12B 109.5 . .
H12A C12 H12B 109.5 . .
C16 C12 H12C 109.5 . .
H12A C12 H12C 109.5 . .
H12B C12 H12C 109.5 . .
C14 C13 C17 121.9(9) . .
C14 C13 H13 119.1 . .
C17 C13 H13 119.1 . .
C13 C14 C15 118.0(9) . .
C13 C14 C10 116.3(8) . .
C15 C14 C10 125.3(9) . .
N2 C15 C14 121.4(9) . .
N2 C15 C11 113.7(8) . .
C14 C15 C11 124.8(9) . .
N2 C16 C17 122.4(8) . .
N2 C16 C12 114.4(8) . .
C17 C16 C12 123.2(9) . .
C16 C17 C13 116.3(8) . .
C16 C17 C18 126.1(8) . .
C13 C17 C18 117.2(8) . .
O11 C18 O12 123.4(8) . .
O11 C18 C17 117.4(8) . .
O12 C18 C17 119.2(8) . .
C23 C19 H19A 109.5 . .
C23 C19 H19B 109.5 . .
H19A C19 H19B 109.5 . .
C23 C19 H19C 109.5 . .
H19A C19 H19C 109.5 . .
H19B C19 H19C 109.5 . .
C24 C20 H20A 109.5 . .
C24 C20 H20B 109.5 . .
H20A C20 H20B 109.5 . .
C24 C20 H20C 109.5 . .
H20A C20 H20C 109.5 . .
H20B C20 H20C 109.5 . .
O15 C21 O16 119.3(10) . .
O15 C21 C25 121.7(10) . .
O16 C21 C25 119.0(9) . .
O15 C21 Dy3 69.2(6) . 3_445
O16 C21 Dy3 52.1(5) . 3_445
C25 C21 Dy3 161.7(7) . 3_445
O14 C22 O13 124.5(9) . .
O14 C22 C27 116.6(9) . .
O13 C22 C27 118.9(9) . .
N3 C23 C27 121.7(8) . .
N3 C23 C19 117.0(9) . .
C27 C23 C19 121.1(9) . .
N3 C24 C25 122.3(9) . .
N3 C24 C20 115.0(9) . .
C25 C24 C20 122.6(8) . .
C24 C25 C26 116.7(8) . .
C24 C25 C21 125.6(8) . .
C26 C25 C21 117.3(8) . .
C27 C26 C25 121.5(8) . .
C27 C26 H26 119.2 . .
C25 C26 H26 119.2 . .
C26 C27 C23 117.1(8) . .
C26 C27 C22 118.8(8) . .
C23 C27 C22 124.0(8) . .
C3 O1 Dy1 149.1(6) . 3_445
C3 O1 Dy1 91.8(5) . 7_545
Dy1 O1 Dy1 103.7(2) 3_445 7_545
C3 O2 Dy1 95.2(5) . 7_545
C9 O3 Dy1 135.3(6) . 5_655
C9 O4 Dy1 134.5(6) . .
Dy1 O5 H5A 137(6) . .
Dy1 O5 H5B 101(6) . .
H5A O5 H5B 106(3) . .
Dy1 O6 H6A 120(5) . .
Dy1 O6 H6B 129(5) . .
H6A O6 H6B 105(3) . .
C10 O7 Dy1 141.5(6) . .
Dy2 O9 H9A 137(6) . .
Dy2 O9 H9B 112(6) . .
H9A O9 H9B 106(3) . .
Dy2 O10 H10A 135(6) . .
Dy2 O10 H10B 117(6) . .
H10A O10 H10B 107(3) . .
C18 O11 Dy2 131.0(6) . .
C18 O12 Dy3 145.4(6) . .
C22 O13 Dy3 170.2(7) . .
C22 O14 Dy2 146.9(7) . 3_455
C21 O15 Dy3 85.9(7) . 3_445
C21 O16 Dy3 102.6(6) . 3_445

loop_
_geom_bond_atom_site_label_1
_geom_bond_atom_site_label_2
_geom_bond_distance
_geom_bond_site_symmetry_2
Dy1 O7 2.268(6) .
Dy1 O6 2.299(6) .
Dy1 O4 2.328(6) .
Dy1 O5 2.339(7) .
Dy1 O1 2.355(6) 3
Dy1 O3 2.371(6) 5_655
Dy1 O2 2.443(6) 7_545
Dy1 O1 2.497(6) 7_545
Dy1 C3 2.839(9) 7_545
Dy1 Dy1 3.8178(10) 5_655
Dy2 O14 2.285(7) 3_545
Dy2 O14 2.285(7) 4_545
Dy2 O11 2.303(6) .
Dy2 O11 2.303(6) 2_655
Dy2 O10 2.353(6) .
Dy2 O10 2.353(6) 2_655
Dy2 O9 2.382(6) .
Dy2 O9 2.382(6) 2_655
Dy3 O13 2.217(6) .
Dy3 O13 2.217(6) 2_655
Dy3 O12 2.276(6) .
Dy3 O12 2.276(6) 2_655
Dy3 O16 2.362(7) 3
Dy3 O16 2.362(6) 4
Dy3 O15 2.738(9) 3
Dy3 O15 2.738(9) 4
Dy3 C21 2.921(10) 3
Dy3 C21 2.921(10) 4
N1 C4 1.356(10) .
N1 C5 1.360(10) .
N2 C16 1.348(11) .
N2 C15 1.356(11) .
N3 C23 1.337(11) .
N3 C24 1.341(11) .
C1 C4 1.501(11) .
C1 H1A 0.9600 .
C1 H1B 0.9600 .
C1 H1C 0.9600 .
C2 C5 1.513(11) .
C2 H2A 0.9600 .
C2 H2B 0.9600 .
C2 H2C 0.9600 .
C3 O2 1.241(11) .
C3 O1 1.276(10) .
C3 C6 1.496(12) .
C3 Dy1 2.839(9) 7_545
C4 C8 1.407(11) .
C5 C6 1.401(12) .
C6 C7 1.393(11) .
C7 C8 1.371(11) .
C7 H7 0.9300 .
C8 C9 1.524(11) .
C9 O4 1.258(10) .
C9 O3 1.263(10) .
C10 O8 1.244(11) .
C10 O7 1.283(10) .
C10 C14 1.508(12) .
C11 C15 1.505(12) .
C11 H11A 0.9600 .
C11 H11B 0.9600 .
C11 H11C 0.9600 .
C12 C16 1.510(12) .
C12 H12A 0.9600 .
C12 H12B 0.9600 .
C12 H12C 0.9600 .
C13 C14 1.383(12) .
C13 C17 1.402(12) .
C13 H13 0.9300 .
C14 C15 1.383(12) .
C16 C17 1.395(11) .
C17 C18 1.503(12) .
C18 O11 1.261(10) .
C18 O12 1.276(10) .
C19 C23 1.496(11) .
C19 H19A 0.9600 .
C19 H19B 0.9600 .
C19 H19C 0.9600 .
C20 C24 1.509(12) .
C20 H20A 0.9600 .
C20 H20B 0.9600 .
C20 H20C 0.9600 .
C21 O15 1.233(11) .
C21 O16 1.281(11) .
C21 C25 1.481(12) .
C21 Dy3 2.921(10) 3_445
C22 O14 1.243(10) .
C22 O13 1.246(10) .
C22 C27 1.492(12) .
C23 C27 1.393(12) .
C24 C25 1.384(12) .
C25 C26 1.401(11) .
C26 C27 1.391(11) .
C26 H26 0.9300 .
O1 Dy1 2.355(6) 3_445
O1 Dy1 2.497(6) 7_545
O2 Dy1 2.443(6) 7_545
O3 Dy1 2.371(6) 5_655
O5 H5A 0.85(2) .
O5 H5B 0.85(2) .
O6 H6A 0.85(2) .
O6 H6B 0.85(2) .
O9 H9A 0.85(2) .
O9 H9B 0.85(2) .
O10 H10A 0.84(2) .
O10 H10B 0.85(2) .
O14 Dy2 2.285(7) 3_455
O15 Dy3 2.738(9) 3_445
O16 Dy3 2.362(6) 3_445

loop_
_geom_hbond_atom_site_label_D
_geom_hbond_atom_site_label_H
_geom_hbond_atom_site_label_A
_geom_hbond_distance_DH
_geom_hbond_distance_HA
_geom_hbond_distance_DA
_geom_hbond_angle_DHA
_geom_hbond_site_symmetry_A
O5 H5A N2 0.85(2) 2.04(3) 2.870(9) 167(7) 3_445
O5 H5B O8 0.85(2) 1.80(2) 2.639(9) 168(8) .
O5 H5B O7 0.85(2) 2.39(7) 2.814(9) 111(6) .
O6 H6A N1 0.85(2) 2.00(3) 2.838(9) 166(7) 1_655
O6 H6B N3 0.85(2) 1.96(4) 2.734(10) 151(8) 3_545
O9 H9A O15 0.85(2) 1.84(3) 2.664(10) 166(10) 1_655
O10 H10A O16 0.84(2) 2.01(5) 2.759(9) 148(9) .
O10 H10B O8 0.85(2) 2.49(6) 3.201(10) 142(9) .

loop_
_geom_torsion_atom_site_label_1
_geom_torsion_atom_site_label_2
_geom_torsion_atom_site_label_3
_geom_torsion_atom_site_label_4
_geom_torsion
_geom_torsion_site_symmetry_1
_geom_torsion_site_symmetry_4
C5 N1 C4 C8 4.7(13) . .
C5 N1 C4 C1 -176.9(8) . .
C4 N1 C5 C6 -6.0(14) . .
C4 N1 C5 C2 176.4(8) . .
N1 C5 C6 C7 1.1(14) . .
C2 C5 C6 C7 178.5(8) . .
N1 C5 C6 C3 -178.3(8) . .
C2 C5 C6 C3 -0.9(14) . .
O2 C3 C6 C7 -44.4(13) . .
O1 C3 C6 C7 134.0(9) . .
Dy1 C3 C6 C7 3(14) 7_545 .
O2 C3 C6 C5 135.0(10) . .
O1 C3 C6 C5 -46.6(13) . .
Dy1 C3 C6 C5 -178(100) 7_545 .
C5 C6 C7 C8 5.1(13) . .
C3 C6 C7 C8 -175.5(8) . .
C6 C7 C8 C4 -6.3(13) . .
C6 C7 C8 C9 169.8(8) . .
N1 C4 C8 C7 1.4(13) . .
C1 C4 C8 C7 -176.9(9) . .
N1 C4 C8 C9 -174.5(8) . .
C1 C4 C8 C9 7.3(14) . .
C7 C8 C9 O4 -133.1(9) . .
C4 C8 C9 O4 42.9(12) . .
C7 C8 C9 O3 41.5(12) . .
C4 C8 C9 O3 -142.6(9) . .
C17 C13 C14 C15 0.8(15) . .
C17 C13 C14 C10 174.5(8) . .
O8 C10 C14 C13 -16.0(14) . .
O7 C10 C14 C13 164.9(9) . .
O8 C10 C14 C15 157.3(10) . .
O7 C10 C14 C15 -21.9(15) . .
C16 N2 C15 C14 -0.8(15) . .
C16 N2 C15 C11 -178.6(9) . .
C13 C14 C15 N2 0.9(15) . .
C10 C14 C15 N2 -172.2(9) . .
C13 C14 C15 C11 178.4(9) . .
C10 C14 C15 C11 5.3(17) . .
C15 N2 C16 C17 -1.0(15) . .
C15 N2 C16 C12 176.7(9) . .
N2 C16 C17 C13 2.6(14) . .
C12 C16 C17 C13 -175.0(10) . .
N2 C16 C17 C18 174.6(9) . .
C12 C16 C17 C18 -3.0(16) . .
C14 C13 C17 C16 -2.4(14) . .
C14 C13 C17 C18 -175.2(8) . .
C16 C17 C18 O11 -154.6(9) . .
C13 C17 C18 O11 17.3(12) . .
C16 C17 C18 O12 25.9(14) . .
C13 C17 C18 O12 -162.1(8) . .
C24 N3 C23 C27 -6.4(14) . .
C24 N3 C23 C19 177.4(8) . .
C23 N3 C24 C25 3.1(14) . .
C23 N3 C24 C20 -180.0(8) . .
N3 C24 C25 C26 1.4(14) . .
C20 C24 C25 C26 -175.2(8) . .
N3 C24 C25 C21 -171.8(9) . .
C20 C24 C25 C21 11.6(15) . .
O15 C21 C25 C24 -133.4(11) . .
O16 C21 C25 C24 48.2(14) . .
Dy3 C21 C25 C24 104(2) 3_445 .
O15 C21 C25 C26 53.4(14) . .
O16 C21 C25 C26 -125.0(9) . .
Dy3 C21 C25 C26 -69(2) 3_445 .
C24 C25 C26 C27 -2.9(13) . .
C21 C25 C26 C27 170.9(8) . .
C25 C26 C27 C23 -0.1(13) . .
C25 C26 C27 C22 -177.1(8) . .
N3 C23 C27 C26 4.8(14) . .
C19 C23 C27 C26 -179.2(8) . .
N3 C23 C27 C22 -178.4(9) . .
C19 C23 C27 C22 -2.3(14) . .
O14 C22 C27 C26 -71.8(12) . .
O13 C22 C27 C26 109.7(10) . .
O14 C22 C27 C23 111.5(11) . .
O13 C22 C27 C23 -67.1(13) . .
O2 C3 O1 Dy1 121.8(11) . 3_445
C6 C3 O1 Dy1 -56.5(15) . 3_445
Dy1 C3 O1 Dy1 120.9(11) 7_545 3_445
O2 C3 O1 Dy1 1.0(9) . 7_545
C6 C3 O1 Dy1 -177.4(7) . 7_545
O1 C3 O2 Dy1 -1.0(9) . 7_545
C6 C3 O2 Dy1 177.4(7) . 7_545
O4 C9 O3 Dy1 2.9(15) . 5_655
C8 C9 O3 Dy1 -171.0(5) . 5_655
O3 C9 O4 Dy1 -25.8(14) . .
C8 C9 O4 Dy1 148.2(6) . .
O7 Dy1 O4 C9 143.0(8) . .
O6 Dy1 O4 C9 -106.2(9) . .
O5 Dy1 O4 C9 -146.8(8) . .
O1 Dy1 O4 C9 64.6(8) 3 .
O3 Dy1 O4 C9 37.2(9) 5_655 .
O2 Dy1 O4 C9 -68.9(8) 7_545 .
O1 Dy1 O4 C9 -14.8(8) 7_545 .
C3 Dy1 O4 C9 -42.1(8) 7_545 .
Dy1 Dy1 O4 C9 22.7(8) 5_655 .
O8 C10 O7 Dy1 -10.3(17) . .
C14 C10 O7 Dy1 168.7(6) . .
O6 Dy1 O7 C10 -83.5(10) . .
O4 Dy1 O7 C10 64.9(10) . .
O5 Dy1 O7 C10 -6.5(10) . .
O1 Dy1 O7 C10 133.5(10) 3 .
O3 Dy1 O7 C10 -154.4(10) 5_655 .
O2 Dy1 O7 C10 -22.4(12) 7_545 .
O1 Dy1 O7 C10 162.0(8) 7_545 .
C3 Dy1 O7 C10 -30(3) 7_545 .
Dy1 Dy1 O7 C10 141.5(9) 5_655 .
O12 C18 O11 Dy2 -104.1(9) . .
C17 C18 O11 Dy2 76.5(10) . .
O14 Dy2 O11 C18 -65.6(8) 3_545 .
O14 Dy2 O11 C18 -178.4(7) 4_545 .
O11 Dy2 O11 C18 74.5(7) 2_655 .
O10 Dy2 O11 C18 -125.6(8) . .
O10 Dy2 O11 C18 37.5(10) 2_655 .
O9 Dy2 O11 C18 3.4(8) . .
O9 Dy2 O11 C18 154.1(8) 2_655 .
O11 C18 O12 Dy3 -0.9(17) . .
C17 C18 O12 Dy3 178.5(7) . .
O13 Dy3 O12 C18 -61.5(11) . .
O13 Dy3 O12 C18 112.6(11) 2_655 .
O12 Dy3 O12 C18 26.2(9) 2_655 .
O16 Dy3 O12 C18 -166.8(11) 3 .
O16 Dy3 O12 C18 -16.8(15) 4 .
O15 Dy3 O12 C18 -130.7(10) 3 .
O15 Dy3 O12 C18 160.5(9) 4 .
C21 Dy3 O12 C18 -151.5(11) 3 .
C21 Dy3 O12 C18 -172.1(17) 4 .
O14 C22 O13 Dy3 -173(4) . .
C27 C22 O13 Dy3 5(5) . .
O13 Dy3 O13 C22 -38(4) 2_655 .
O12 Dy3 O13 C22 8(4) . .
O12 Dy3 O13 C22 -85(4) 2_655 .
O16 Dy3 O13 C22 81(4) 3 .
O16 Dy3 O13 C22 -159(4) 4 .
O15 Dy3 O13 C22 119(4) 3 .
O15 Dy3 O13 C22 166(4) 4 .
C21 Dy3 O13 C22 102(4) 3 .
C21 Dy3 O13 C22 -179(100) 4 .
O13 C22 O14 Dy2 -17(2) . 3_455
C27 C22 O14 Dy2 164.7(8) . 3_455
O16 C21 O15 Dy3 14.8(10) . 3_445
C25 C21 O15 Dy3 -163.6(9) . 3_445
O15 C21 O16 Dy3 -17.6(12) . 3_445
C25 C21 O16 Dy3 160.9(7) . 3_445
